data_1550915
loop_
_publ_author_name
'Dehnen, Stefanie Susanne'
'Peters, Bertram'
'Santner, Silke'
'Donsbach, Carsten'
'Smarsly, Bernd'
'Voepel, Pascal'

_publ_section_title
;
 Ionic liquid cations as methylation agent for extremely weak chalcogenido
 metalate nucleophiles
;
_journal_name_full 'Chemical Science'
_journal_paper_doi 10.1039/C9SC01358J
_journal_year 2019
_chemical_formula_moiety
'C4 H12 O4 S20 Sn10, 2(C9 H17 N2), 2(B0.5 F2), C5 H6 N2, 0.5(C6 H7 N2), 0.5(C6 H8 N2), 0.5(C5 H8 N2), 0.25(C3 N2)'
_chemical_formula_sum 'C36.25 H63.5 B F4 N9.5 O4 S20 Sn10'
_chemical_formula_weight 2611.37
_space_group_crystal_system orthorhombic
_space_group_IT_number 57
_space_group_name_Hall '-P 2c 2b'
_space_group_name_H-M_alt 'P b c m'
_symmetry_space_group_name_Hall '-P 2c 2b'
_symmetry_space_group_name_H-M 'P b c m'
_atom_sites_solution_hydrogens geom
_audit_creation_date 2019-02-11
_audit_creation_method
;
Olex2 1.2
(compiled 2018.05.29 svn.r3508 for OlexSys, GUI svn.r5506)
;
_audit_update_record
;
2019-03-13 deposited with the CCDC.    2019-04-22 downloaded from the CCDC.
;
_cell_angle_alpha 90
_cell_angle_beta 90
_cell_angle_gamma 90
_cell_formula_units_Z 8
_cell_length_a 17.727(4)
_cell_length_b 35.611(7)
_cell_length_c 31.733(6)
_cell_measurement_reflns_used 679
_cell_measurement_temperature 100
_cell_measurement_theta_max 26.76
_cell_measurement_theta_min 1.15
_cell_volume 20032(7)
_computing_molecular_graphics 'Olex2 (Dolomanov et al., 2009)'
_computing_publication_material 'Olex2 (Dolomanov et al., 2009)'
_computing_structure_refinement 'ShelXL (Sheldrick, 2015)'
_diffrn_ambient_temperature 100.0
_diffrn_measured_fraction_theta_full 1.000
_diffrn_measured_fraction_theta_max 1.000
_diffrn_measurement_device_type 'Stoe IPDS-2'
_diffrn_measurement_method '\w scans'
_diffrn_radiation_type MoK\a
_diffrn_radiation_wavelength 0.71073
_diffrn_reflns_av_R_equivalents 0.1010
_diffrn_reflns_av_unetI/netI 0.1135
_diffrn_reflns_Laue_measured_fraction_full 1.000
_diffrn_reflns_Laue_measured_fraction_max 1.000
_diffrn_reflns_limit_h_max 21
_diffrn_reflns_limit_h_min -20
_diffrn_reflns_limit_k_max 38
_diffrn_reflns_limit_k_min -43
_diffrn_reflns_limit_l_max 39
_diffrn_reflns_limit_l_min -39
_diffrn_reflns_number 152311
_diffrn_reflns_point_group_measured_fraction_full 1.000
_diffrn_reflns_point_group_measured_fraction_max 1.000
_diffrn_reflns_theta_full 25.242
_diffrn_reflns_theta_max 25.999
_diffrn_reflns_theta_min 1.283
_diffrn_standards_number 0
_exptl_absorpt_coefficient_mu 2.904
_exptl_absorpt_correction_T_max 0.8333
_exptl_absorpt_correction_T_min 0.4361
_exptl_absorpt_correction_type sphere
_exptl_crystal_colour colourless
_exptl_crystal_colour_primary colourless
_exptl_crystal_density_diffrn 1.732
_exptl_crystal_description plank
_exptl_crystal_F_000 9924
_exptl_crystal_size_max 0.35
_exptl_crystal_size_mid 0.14
_exptl_crystal_size_min 0.07
_exptl_crystal_size_rad 0.0914
_refine_diff_density_max 1.749
_refine_diff_density_min -0.881
_refine_diff_density_rms 0.159
_refine_ls_extinction_method none
_refine_ls_goodness_of_fit_ref 0.645
_refine_ls_hydrogen_treatment constr
_refine_ls_matrix_type full
_refine_ls_number_parameters 640
_refine_ls_number_reflns 20058
_refine_ls_number_restraints 4
_refine_ls_restrained_S_all 0.645
_refine_ls_R_factor_all 0.1453
_refine_ls_R_factor_gt 0.0500
_refine_ls_shift/su_max 0.000
_refine_ls_shift/su_mean 0.000
_refine_ls_structure_factor_coef Fsqd
_refine_ls_weighting_details 'w=1/[\s^2^(Fo^2^)+(0.0791P)^2^] where P=(Fo^2^+2Fc^2^)/3'
_refine_ls_weighting_scheme calc
_refine_ls_wR_factor_gt 0.1279
_refine_ls_wR_factor_ref 0.1463
_reflns_Friedel_coverage 0.000
_reflns_number_gt 5781
_reflns_number_total 20058
_reflns_threshold_expression 'I > 2\s(I)'
_cod_data_source_file c9sc01358j2.cif
_cod_data_source_block bpp-1_pl_sq
_cod_original_formula_sum 'C36.25 H63.50 B F4 N9.50 O4 S20 Sn10'
_cod_database_code 1550915
_shelx_shelxl_version_number 2016/6
_shelx_space_group_comment
;
The symmetry employed for this shelxl refinement is uniquely defined
by the following loop, which should always be used as a source of
symmetry information in preference to the above space-group names.
They are only intended as comments.
;
_shelx_estimated_absorpt_t_max 0.823
_shelx_estimated_absorpt_t_min 0.430
_olex2_refinement_description
;
1. Fixed Uiso
 At 1.2 times of:
  All C(H) groups, All C(H,H) groups
 At 1.5 times of:
  All C(H,H,H) groups
2. Restrained distances
 F04A-B05E
 1.4 with sigma of 0.02
 B05E-F04F
 1.4 with sigma of 0.02
 F03T-B05E
 1.4 with sigma of 0.02
 C9E-N2E
 1.47 with sigma of 0.02
3. Uiso/Uaniso restraints and constraints
Uanis(CI) = Uanis(CIII) = Uanis(CII) = Uanis(CIV)
Uanis(C7) = Uanis(C6)
Uanis(C5A) = Uanis(C6A)
Uanis(C2) = Uanis(C3)
4. Others
 Fixed Sof: H9BB(0.5) H9BC(0.5) H8BB(0.5) H8BC(0.5) H9DA(0.5) H9DB(0.5)
 H9DC(0.5) H8DB(0.5) H8DC(0.5) H8CB(0.5) H8CC(0.5) H9CB(0.5) H9CC(0.5)
 C1F(0.25) N1F(0.25) C3F(0.25) C2F(0.25) N2F(0.25)
5.a Secondary CH2 refined with riding coordinates:
 C4(H4A,H4B), C5(H5A,H5B), C6(H6A,H6B), C5A(H5AA,H5AB), C6A(H6AA,H6AB),
 C4A(H4AA,H4AB)
5.b Me refined with riding coordinates:
 CIV(HIVA,HIVB,HIVC), C8E(H8EA,H8EB,H8EC), C9E(H9EA,H9EB,H9EC), C9B(H9BA,H9BB,
 H9BC), C8B(H8BA,H8BB,H8BC), C8D(H8DA,H8DB,H8DC), C8C(H8CA,H8CB,H8CC), C9C(H9CA,
 H9CB,H9CC)
5.c Aromatic/amide H refined with riding coordinates:
 C3(H3), C2(H2), C2A(H2A), C3A(H3A), C3B(H3B), C3D(H3D), C2D(H2D), C2C(H2C),
 C3C(H3C)
5.d Fitted pentagon refined as free rotating group:
 C1F(N1F,C3F,C2F,N2F), N1E(C1E,N2E,C2E,C3E)
5.e Idealised Me refined as rotating group:
 CIII(HIIA,HIIB,HIIC), CII(HIID,HIIE,HIIF), CI(HIA,HIB,HIC), C8(H8A,H8B,H8C),
 C7(H7A,H7B,H7C), C9(H9A,H9B,H9C), C9A(H9AA,H9AB,H9AC), C8A(H8AA,H8AB,H8AC),
 C7A(H7AA,H7AB,H7AC), C9D(H9DA,H9DB,H9DC)
;
_olex2_submission_special_instructions 'No special instructions were received'

loop_
_space_group_symop_operation_xyz
'x, y, z'
'-x, -y, z+1/2'
'x, -y+1/2, -z'
'-x, y+1/2, -z+1/2'
'-x, -y, -z'
'x, y, -z-1/2'
'-x, y-1/2, z'
'x, -y-1/2, z-1/2'

loop_
_atom_site_label
_atom_site_type_symbol
_atom_site_fract_x
_atom_site_fract_y
_atom_site_fract_z
_atom_site_U_iso_or_equiv
_atom_site_adp_type
_atom_site_occupancy
_atom_site_site_symmetry_order
_atom_site_calc_flag
_atom_site_refinement_flags_posn
_atom_site_refinement_flags_adp
_atom_site_refinement_flags_occupancy
_atom_site_disorder_assembly
_atom_site_disorder_group
Sn9 Sn 0.25513(7) 0.04166(2) 0.02048(2) 0.05067(19) Uani 1 1 d . . . . .
Sn5 Sn 0.35424(6) 0.12866(3) 0.02172(3) 0.0520(3) Uani 1 1 d . . . . .
Sn6 Sn 0.15214(6) 0.06958(3) 0.11233(3) 0.0492(3) Uani 1 1 d . . . . .
Sn7 Sn 0.15237(6) 0.12754(3) 0.01974(3) 0.0519(3) Uani 1 1 d . . . . .
Sn1 Sn 0.44922(6) 0.15842(3) 0.11390(3) 0.0591(3) Uani 1 1 d . . . . .
Sn3 Sn 0.05213(6) 0.15542(3) 0.11038(3) 0.0619(3) Uani 1 1 d . . . . .
Sn8 Sn 0.25465(8) -0.01530(2) 0.11177(2) 0.0587(2) Uani 1 1 d . . . . .
Sn4 Sn 0.35382(6) 0.07086(3) 0.11302(3) 0.0480(3) Uani 1 1 d . . . . .
Sn2 Sn 0.25040(7) 0.15723(2) 0.11269(2) 0.04695(17) Uani 1 1 d . . . . .
Sn10 Sn 0.25883(9) 0.09962(2) -0.07084(2) 0.0664(3) Uani 1 1 d . . . . .
S15 S 0.3938(2) 0.05918(11) 0.03535(11) 0.0551(10) Uani 1 1 d . . . . .
S2 S 0.3505(2) 0.19620(11) 0.14340(11) 0.0537(10) Uani 1 1 d . . . . .
S11 S 0.3702(2) 0.00740(12) 0.14265(11) 0.0597(11) Uani 1 1 d . . . . .
S18 S 0.2557(3) -0.02576(7) 0.03681(8) 0.0623(8) Uani 1 1 d . . . . .
S6 S 0.2503(3) 0.18033(7) 0.03438(7) 0.0533(6) Uani 1 1 d . . . . .
S13 S 0.3747(3) 0.13157(12) -0.05461(11) 0.0655(12) Uani 1 1 d . . . . .
S12 S 0.1400(2) 0.00663(11) 0.14347(11) 0.0582(10) Uani 1 1 d . . . . .
S9 S 0.0324(2) 0.09423(13) 0.14118(12) 0.0663(12) Uani 1 1 d . . . . .
S3 S 0.1461(2) 0.19468(12) 0.14295(11) 0.0602(11) Uani 1 1 d . . . . .
S8 S 0.4701(2) 0.16448(13) 0.03911(12) 0.0656(11) Uani 1 1 d . . . . .
S10 S 0.0340(2) 0.15966(13) 0.03561(12) 0.0657(11) Uani 1 1 d . . . . .
S14 S 0.1423(3) 0.13213(13) -0.05757(11) 0.0696(12) Uani 1 1 d . . . . .
S20 S 0.2811(2) 0.10430(11) -0.14646(10) 0.0726(11) Uani 1 1 d . . . . .
S4 S -0.0576(3) 0.18985(17) 0.13652(16) 0.1040(18) Uani 1 1 d . . . . .
S5 S 0.2517(2) 0.09943(7) 0.16334(6) 0.0468(6) Uani 1 1 d . . . . .
S19 S 0.2555(3) 0.03346(7) -0.05677(7) 0.0622(8) Uani 1 1 d . . . . .
S16 S 0.1129(2) 0.05804(12) 0.03388(11) 0.0578(10) Uani 1 1 d . . . . .
S7 S 0.4703(2) 0.09705(12) 0.14314(11) 0.0579(10) Uani 1 1 d . . . . .
S17 S 0.2475(4) -0.07998(9) 0.13768(10) 0.0979(13) Uani 1 1 d . . . . .
S1 S 0.5559(3) 0.19415(16) 0.14282(16) 0.0966(17) Uani 1 1 d . . . . .
O2 O 0.1651(5) 0.1238(3) 0.0856(2) 0.046(2) Uani 1 1 d . . . . .
O3 O 0.2544(6) 0.05027(17) 0.08646(18) 0.0491(17) Uani 1 1 d . . . . .
O1 O 0.3369(5) 0.1243(2) 0.0877(2) 0.049(2) Uani 1 1 d . . . . .
O4 O 0.2533(6) 0.09950(18) 0.00890(17) 0.0518(17) Uani 1 1 d . . . . .
CIII C 0.3084(12) -0.1005(7) 0.1051(8) 0.151(5) Uani 1 1 d . . . . .
HIIA H 0.281160 -0.110946 0.080944 0.227 Uiso 1 1 calc GR . . . .
HIIB H 0.334662 -0.120810 0.120027 0.227 Uiso 1 1 calc GR . . . .
HIIC H 0.345241 -0.081995 0.095307 0.227 Uiso 1 1 calc GR . . . .
CII C -0.1320(12) 0.1692(7) 0.1047(8) 0.151(5) Uani 1 1 d . . . . .
HIID H -0.113258 0.164926 0.076003 0.227 Uiso 1 1 calc GR . . . .
HIIE H -0.175228 0.186336 0.103708 0.227 Uiso 1 1 calc GR . . . .
HIIF H -0.147597 0.145248 0.117084 0.227 Uiso 1 1 calc GR . . . .
CIV C 0.2215(12) 0.0706(7) -0.1642(7) 0.151(5) Uani 1 1 d . . . . .
HIVA H 0.224464 0.069229 -0.195015 0.227 Uiso 1 1 calc R . . . .
HIVB H 0.235810 0.046307 -0.152103 0.227 Uiso 1 1 calc R . . . .
HIVC H 0.169786 0.076779 -0.155790 0.227 Uiso 1 1 calc R . . . .
CI C 0.6323(12) 0.1658(7) 0.1230(8) 0.151(5) Uani 1 1 d . . . . .
HIA H 0.624025 0.160529 0.093035 0.227 Uiso 1 1 calc GR . . . .
HIB H 0.634289 0.142070 0.138657 0.227 Uiso 1 1 calc GR . . . .
HIC H 0.680019 0.179281 0.126532 0.227 Uiso 1 1 calc GR . . . .
N1 N 0.4173(8) -0.0117(5) -0.0958(4) 0.076(4) Uani 1 1 d . . . . .
N2 N 0.4453(8) 0.0354(4) -0.1303(4) 0.077(4) Uani 1 1 d . . . . .
C1 C 0.4548(10) 0.0201(5) -0.0945(4) 0.067(5) Uani 1 1 d . . . . .
C3 C 0.3792(11) -0.0164(7) -0.1350(5) 0.094(5) Uani 1 1 d . . . . .
H3 H 0.348862 -0.036840 -0.144207 0.112 Uiso 1 1 calc R . . . .
C8 C 0.5010(9) 0.0332(5) -0.0588(4) 0.064(4) Uani 1 1 d . . . . .
H8A H 0.473753 0.052915 -0.043530 0.096 Uiso 1 1 calc GR . . . .
H8B H 0.548842 0.043274 -0.069350 0.096 Uiso 1 1 calc GR . . . .
H8C H 0.511092 0.012141 -0.039721 0.096 Uiso 1 1 calc GR . . . .
C2 C 0.3967(11) 0.0151(6) -0.1556(5) 0.094(5) Uani 1 1 d . . . . .
H2 H 0.379050 0.022226 -0.182652 0.112 Uiso 1 1 calc R . . . .
C4 C 0.4119(10) -0.0379(6) -0.0604(7) 0.104(7) Uani 1 1 d . . . . .
H4A H 0.404683 -0.023334 -0.034186 0.124 Uiso 1 1 calc R . . . .
H4B H 0.460345 -0.051574 -0.057912 0.124 Uiso 1 1 calc R . . . .
C5 C 0.3461(11) -0.0675(5) -0.0642(6) 0.103(6) Uani 1 1 d . . . . .
H5A H 0.296826 -0.054493 -0.063322 0.124 Uiso 1 1 calc R . . . .
H5B H 0.349998 -0.080915 -0.091470 0.124 Uiso 1 1 calc R . . . .
C6 C 0.3510(13) -0.0959(6) -0.0278(7) 0.129(6) Uani 1 1 d . . . . .
H6A H 0.395312 -0.112520 -0.031542 0.155 Uiso 1 1 calc R . . . .
H6B H 0.356279 -0.082589 -0.000545 0.155 Uiso 1 1 calc R . . . .
C7 C 0.2791(12) -0.1188(5) -0.0282(7) 0.129(6) Uani 1 1 d . . . . .
H7A H 0.272040 -0.129877 -0.056184 0.194 Uiso 1 1 calc GR . . . .
H7B H 0.236210 -0.102496 -0.021565 0.194 Uiso 1 1 calc GR . . . .
H7C H 0.282591 -0.138838 -0.007118 0.194 Uiso 1 1 calc GR . . . .
C9 C 0.4797(11) 0.0733(5) -0.1424(4) 0.101(6) Uani 1 1 d . . . . .
H9A H 0.461384 0.092722 -0.123013 0.151 Uiso 1 1 calc GR . . . .
H9B H 0.464830 0.079764 -0.171264 0.151 Uiso 1 1 calc GR . . . .
H9C H 0.534774 0.071802 -0.140658 0.151 Uiso 1 1 calc GR . . . .
F03T F 0.1926(7) -0.0004(3) -0.250000 0.079(3) Uiso 1 2 d DS T P . .
F04A F 0.3234(10) 0.0188(5) -0.250000 0.136(6) Uiso 1 2 d DS T P . .
F04F F 0.2732(9) -0.0357(4) -0.2151(4) 0.191(6) Uiso 1 1 d D . . . .
F04T F 0.3771(10) 0.1521(5) -0.250000 0.139(6) Uiso 1 2 d S T P . .
F040 F 0.4220(8) 0.0951(4) -0.250000 0.111(4) Uiso 1 2 d S T P . .
F049 F 0.4898(6) 0.1381(3) -0.2149(3) 0.118(3) Uiso 1 1 d . . . . .
B05E B 0.2693(9) -0.0118(5) -0.250000 0.070(6) Uiso 1 2 d DS T P . .
B40 B 0.4507(14) 0.1302(7) -0.250000 0.066(6) Uiso 1 2 d S T P . .
N2A N 0.1085(9) -0.0206(5) -0.1279(5) 0.090(5) Uani 1 1 d . . . . .
N1A N 0.0366(9) 0.0177(5) -0.0976(4) 0.083(4) Uani 1 1 d . . . . .
C9A C 0.1611(13) -0.0533(7) -0.1349(6) 0.126(8) Uani 1 1 d . . . . .
H9AA H 0.195125 -0.055746 -0.110697 0.189 Uiso 1 1 calc GR . . . .
H9AB H 0.190759 -0.048983 -0.160494 0.189 Uiso 1 1 calc GR . . . .
H9AC H 0.131626 -0.076412 -0.138031 0.189 Uiso 1 1 calc GR . . . .
C8A C 0.0911(11) -0.0341(6) -0.0515(5) 0.101(7) Uani 1 1 d . . . . .
H8AA H 0.134741 -0.050825 -0.054241 0.151 Uiso 1 1 calc GR . . . .
H8AB H 0.046136 -0.049027 -0.044792 0.151 Uiso 1 1 calc GR . . . .
H8AC H 0.100272 -0.015978 -0.028879 0.151 Uiso 1 1 calc GR . . . .
C2A C 0.0871(13) 0.0034(7) -0.1581(6) 0.111(8) Uani 1 1 d . . . . .
H2A H 0.101336 0.002582 -0.186903 0.133 Uiso 1 1 calc R . . . .
C3A C 0.0429(12) 0.0281(7) -0.1402(5) 0.113(8) Uani 1 1 d . . . . .
H3A H 0.019591 0.049046 -0.153434 0.136 Uiso 1 1 calc R . . . .
C5A C -0.0368(11) 0.0737(5) -0.0774(6) 0.106(4) Uani 1 1 d . . . . .
H5AA H -0.072260 0.070988 -0.101286 0.127 Uiso 1 1 calc R . . . .
H5AB H 0.007021 0.088408 -0.087569 0.127 Uiso 1 1 calc R . . . .
C1A C 0.0789(10) -0.0137(7) -0.0920(6) 0.085(6) Uani 1 1 d . . . . .
C6A C -0.0761(11) 0.0962(5) -0.0424(6) 0.106(4) Uani 1 1 d . . . . .
H6AA H -0.117724 0.080487 -0.031321 0.127 Uiso 1 1 calc R . . . .
H6AB H -0.039377 0.099417 -0.019151 0.127 Uiso 1 1 calc R . . . .
C7A C -0.1076(11) 0.1335(6) -0.0520(7) 0.120(7) Uani 1 1 d . . . . .
H7AA H -0.151486 0.130642 -0.070575 0.181 Uiso 1 1 calc GR . . . .
H7AB H -0.069280 0.148789 -0.066138 0.181 Uiso 1 1 calc GR . . . .
H7AC H -0.123156 0.145793 -0.025812 0.181 Uiso 1 1 calc GR . . . .
C4A C -0.0103(12) 0.0361(5) -0.0650(5) 0.090(6) Uani 1 1 d . . . . .
H4AA H -0.054550 0.020040 -0.059040 0.108 Uiso 1 1 calc R . . . .
H4AB H 0.019467 0.038255 -0.038743 0.108 Uiso 1 1 calc R . . . .
C8E C 0.3764(9) 0.2374(4) -0.0502(5) 0.084(5) Uiso 1 1 d . . . . .
H8EA H 0.322963 0.242447 -0.044662 0.126 Uiso 1 1 calc R . . . .
H8EB H 0.396509 0.220989 -0.028066 0.126 Uiso 1 1 calc R . . . .
H8EC H 0.404451 0.261115 -0.050336 0.126 Uiso 1 1 calc R . . . .
C9E C 0.5326(13) 0.2185(10) -0.0731(9) 0.226(15) Uiso 1 1 d D . . . .
H9EA H 0.577235 0.209802 -0.088474 0.338 Uiso 1 1 calc R . . . .
H9EB H 0.537218 0.245420 -0.067357 0.338 Uiso 1 1 calc R . . . .
H9EC H 0.528481 0.204774 -0.046407 0.338 Uiso 1 1 calc R . . . .
N2B N 0.4123(12) 0.0249(6) 0.250000 0.089(5) Uiso 1 2 d S T P . .
N1B N 0.3964(15) -0.0351(7) 0.250000 0.118(7) Uiso 1 2 d S T P . .
C9B C 0.3912(17) 0.0656(8) 0.250000 0.115(9) Uiso 1 2 d S T P . .
H9BA H 0.437141 0.080982 0.250000 0.173 Uiso 0.5 1 calc RS T P A -1
H9BB H 0.361417 0.071300 0.224784 0.173 Uiso 0.5 1 calc R . . A -1
H9BC H 0.361417 0.071300 0.275216 0.173 Uiso 0.5 1 calc R . . A -1
C1B C 0.3656(14) -0.0006(7) 0.250000 0.079(6) Uiso 1 2 d S T P . .
C2B C 0.4797(14) 0.0116(7) 0.250000 0.082(6) Uiso 1 2 d S T P . .
C3B C 0.4710(15) -0.0273(7) 0.250000 0.089(7) Uiso 1 2 d S T P . .
H3B H 0.510697 -0.045230 0.250000 0.106 Uiso 1 2 calc RS T P . .
C4B C 0.339(3) -0.0642(15) 0.250000 0.212(19) Uiso 1 2 d S T P . .
C8B C 0.288(2) 0.0132(13) 0.250000 0.211(19) Uiso 1 2 d S T P . .
H8BA H 0.253278 -0.008144 0.250000 0.317 Uiso 0.5 1 calc RS T P B -1
H8BB H 0.279631 0.028497 0.275216 0.317 Uiso 0.5 1 calc R . . B -1
H8BC H 0.279631 0.028497 0.224784 0.317 Uiso 0.5 1 calc R . . B -1
N1D N 0.4094(15) 0.2272(8) 0.250000 0.124(8) Uiso 1 2 d S T P . .
N2D N 0.2992(11) 0.2043(5) 0.250000 0.085(5) Uiso 1 2 d S T P . .
C9D C 0.2316(16) 0.1772(7) 0.250000 0.113(9) Uiso 1 2 d S T P . .
H9DA H 0.239013 0.157972 0.228244 0.170 Uiso 0.5 1 calc GR . . C -1
H9DB H 0.185236 0.191180 0.244120 0.170 Uiso 0.5 1 calc GR . . C -1
H9DC H 0.227571 0.165037 0.277636 0.170 Uiso 0.5 1 calc GR . . C -1
C3D C 0.3627(15) 0.2557(8) 0.250000 0.093(7) Uiso 1 2 d S T P . .
H3D H 0.376678 0.281461 0.250000 0.112 Uiso 1 2 calc RS T P . .
C2D C 0.2926(15) 0.2426(7) 0.250000 0.096(7) Uiso 1 2 d S T P . .
H2D H 0.247224 0.256798 0.250000 0.115 Uiso 1 2 calc RS T P . .
C1D C 0.3687(13) 0.1983(6) 0.250000 0.070(5) Uiso 1 2 d S T P . .
C8D C 0.420(2) 0.1637(12) 0.250000 0.185(17) Uiso 1 2 d S T P . .
H8DA H 0.472666 0.171661 0.250000 0.278 Uiso 0.5 1 calc RS T P D -1
H8DB H 0.409663 0.148616 0.275216 0.278 Uiso 0.5 1 calc R . . D -1
H8DC H 0.409663 0.148616 0.224784 0.278 Uiso 0.5 1 calc R . . D -1
C4D C 0.500(2) 0.2291(12) 0.250000 0.172(14) Uiso 1 2 d S T P . .
N2C N 0.0380(11) 0.0697(5) 0.250000 0.079(5) Uiso 1 2 d S T P . .
N1C N -0.0627(19) 0.1082(9) 0.250000 0.160(10) Uiso 1 2 d S T P . .
C2C C -0.0207(16) 0.0486(8) 0.250000 0.101(8) Uiso 1 2 d S T P . .
H2C H -0.020053 0.021932 0.250000 0.122 Uiso 1 2 calc RS T P . .
C3C C -0.077(2) 0.0676(9) 0.250000 0.126(10) Uiso 1 2 d S T P . .
H3C H -0.125844 0.057205 0.250000 0.151 Uiso 1 2 calc RS T P . .
C8C C 0.064(3) 0.1456(13) 0.250000 0.208(19) Uiso 1 2 d S T P . .
H8CA H 0.029214 0.166901 0.250000 0.313 Uiso 0.5 1 calc RS T P E -1
H8CB H 0.096134 0.146778 0.275216 0.313 Uiso 0.5 1 calc R . . E -1
H8CC H 0.096134 0.146778 0.224784 0.313 Uiso 0.5 1 calc R . . E -1
C1C C 0.0154(15) 0.1053(7) 0.250000 0.090(7) Uiso 1 2 d S T P . .
C9C C 0.125(2) 0.0555(11) 0.250000 0.163(15) Uiso 1 2 d S T P . .
H9CA H 0.158766 0.077340 0.250000 0.245 Uiso 0.5 1 calc RS T P F -1
H9CB H 0.134426 0.040356 0.275216 0.245 Uiso 0.5 1 calc R . . F -1
H9CC H 0.134426 0.040356 0.224784 0.245 Uiso 0.5 1 calc R . . F -1
C1F C 0.0566(14) -0.0714(9) 0.2386(12) 0.083(19) Uiso 0.25 1 d . . . . .
N1F N -0.006(2) -0.0532(7) 0.2578(12) 0.064(12) Uiso 0.25 1 d G . . . .
C3F C -0.0725(14) -0.0721(11) 0.2450(16) 0.099(18) Uiso 0.25 1 d G . . . .
C2F C -0.0513(18) -0.1020(10) 0.2178(14) 0.10(2) Uiso 0.25 1 d G . . . .
N2F N 0.0285(19) -0.1016(8) 0.2139(9) 0.052(9) Uiso 0.25 1 d G . . . .
N1E N 0.3377(5) 0.2051(4) -0.1228(4) 0.123(5) Uiso 1 1 d . . . . .
C1E C 0.3841(7) 0.2194(3) -0.0901(3) 0.088(5) Uiso 1 1 d G . . . .
N2E N 0.4603(6) 0.2112(4) -0.1003(4) 0.126(6) Uiso 1 1 d DG . . . .
C2E C 0.4610(6) 0.1917(4) -0.1394(4) 0.121(7) Uiso 1 1 d G . . . .
C3E C 0.3852(8) 0.1880(3) -0.1533(3) 0.085(5) Uiso 1 1 d G . . . .

loop_
_atom_site_aniso_label
_atom_site_aniso_U_11
_atom_site_aniso_U_22
_atom_site_aniso_U_33
_atom_site_aniso_U_23
_atom_site_aniso_U_13
_atom_site_aniso_U_12
Sn9 0.0725(6) 0.0408(3) 0.0387(3) -0.0023(3) -0.0014(6) -0.0015(6)
Sn5 0.0707(8) 0.0446(6) 0.0406(5) -0.0049(5) 0.0120(5) -0.0029(5)
Sn6 0.0581(7) 0.0477(6) 0.0418(5) 0.0013(5) 0.0010(5) -0.0046(5)
Sn7 0.0648(7) 0.0474(7) 0.0436(5) 0.0027(5) -0.0036(5) 0.0006(5)
Sn1 0.0623(7) 0.0598(7) 0.0552(6) -0.0087(5) 0.0060(5) -0.0086(5)
Sn3 0.0619(7) 0.0665(8) 0.0574(6) 0.0030(5) 0.0036(5) 0.0089(6)
Sn8 0.0883(6) 0.0442(4) 0.0437(3) 0.0009(3) -0.0037(6) -0.0022(7)
Sn4 0.0559(7) 0.0464(6) 0.0418(5) -0.0025(5) 0.0008(4) 0.0028(5)
Sn2 0.0584(5) 0.0424(3) 0.0400(3) -0.0034(3) 0.0046(6) 0.0005(6)
Sn10 0.1148(9) 0.0452(4) 0.0392(3) -0.0005(3) 0.0025(6) -0.0024(7)
S15 0.069(3) 0.051(2) 0.045(2) -0.0038(17) 0.0102(18) 0.0023(19)
S2 0.072(3) 0.045(2) 0.0447(19) -0.0034(17) 0.0040(18) -0.0015(19)
S11 0.083(3) 0.054(3) 0.0420(19) 0.0016(17) -0.0034(19) 0.016(2)
S18 0.101(3) 0.0402(13) 0.0456(13) -0.0005(10) -0.007(2) -0.002(3)
S6 0.0737(19) 0.0408(12) 0.0454(12) 0.0002(10) 0.007(2) -0.002(2)
S13 0.099(3) 0.055(2) 0.0419(18) -0.0021(17) 0.0224(19) -0.001(2)
S12 0.074(3) 0.051(2) 0.050(2) 0.0035(18) -0.0018(19) -0.010(2)
S9 0.062(3) 0.076(3) 0.060(2) 0.006(2) 0.0084(19) -0.009(2)
S3 0.074(3) 0.056(3) 0.050(2) -0.0051(19) 0.0126(19) 0.014(2)
S8 0.075(3) 0.065(3) 0.057(2) -0.0095(18) 0.0186(19) -0.015(2)
S10 0.068(3) 0.062(3) 0.067(2) 0.005(2) -0.009(2) 0.007(2)
S14 0.104(3) 0.058(3) 0.047(2) 0.0048(18) -0.012(2) -0.001(2)
S20 0.101(3) 0.072(2) 0.0442(15) -0.0071(16) 0.0011(16) -0.0028(19)
S4 0.096(4) 0.118(4) 0.098(3) 0.009(3) 0.029(3) 0.046(3)
S5 0.0586(17) 0.0439(12) 0.0380(10) -0.0025(10) 0.003(2) 0.000(2)
S19 0.100(3) 0.0474(14) 0.0393(12) -0.0048(10) 0.005(2) 0.001(3)
S16 0.069(3) 0.057(3) 0.047(2) 0.0007(18) -0.0073(18) -0.012(2)
S7 0.053(2) 0.063(3) 0.057(2) -0.0073(19) -0.0046(18) 0.001(2)
S17 0.174(4) 0.0518(17) 0.0678(18) 0.0094(14) -0.014(4) -0.005(4)
S1 0.071(3) 0.113(4) 0.106(3) -0.044(3) 0.012(3) -0.030(3)
O2 0.045(6) 0.049(6) 0.043(5) -0.002(4) -0.008(4) -0.004(4)
O3 0.062(5) 0.038(3) 0.047(3) -0.002(3) 0.010(5) 0.001(6)
O1 0.075(7) 0.033(5) 0.038(5) 0.001(4) -0.004(4) -0.008(5)
O4 0.074(5) 0.043(3) 0.039(3) -0.001(3) 0.009(5) -0.001(6)
CIII 0.111(9) 0.149(10) 0.194(12) -0.018(9) -0.013(9) -0.019(8)
CII 0.111(9) 0.149(10) 0.194(12) -0.018(9) -0.013(9) -0.019(8)
CIV 0.111(9) 0.149(10) 0.194(12) -0.018(9) -0.013(9) -0.019(8)
CI 0.111(9) 0.149(10) 0.194(12) -0.018(9) -0.013(9) -0.019(8)
N1 0.087(11) 0.092(11) 0.048(8) 0.011(7) 0.005(7) 0.035(9)
N2 0.068(9) 0.103(11) 0.060(8) 0.005(8) 0.001(7) 0.015(8)
C1 0.090(13) 0.080(12) 0.033(8) 0.002(7) -0.002(7) 0.013(10)
C3 0.080(9) 0.140(15) 0.061(8) 0.001(7) -0.001(7) 0.015(9)
C8 0.071(10) 0.082(11) 0.039(7) 0.000(7) 0.004(7) 0.020(8)
C2 0.080(9) 0.140(15) 0.061(8) 0.001(7) -0.001(7) 0.015(9)
C4 0.045(11) 0.136(19) 0.130(16) 0.030(14) 0.016(10) 0.017(11)
C5 0.106(15) 0.084(12) 0.120(14) -0.011(11) 0.041(12) 0.019(11)
C6 0.144(17) 0.089(11) 0.154(12) -0.006(10) 0.041(12) 0.029(9)
C7 0.144(17) 0.089(11) 0.154(12) -0.006(10) 0.041(12) 0.029(9)
C9 0.122(15) 0.133(16) 0.047(8) 0.026(9) 0.019(9) 0.036(13)
N2A 0.089(12) 0.120(13) 0.061(9) 0.017(9) -0.012(8) -0.043(10)
N1A 0.089(12) 0.097(12) 0.064(9) 0.013(8) -0.006(8) -0.033(9)
C9A 0.13(2) 0.17(2) 0.080(12) -0.014(13) 0.008(12) -0.017(17)
C8A 0.089(14) 0.135(18) 0.078(11) 0.050(11) -0.003(9) -0.010(12)
C2A 0.115(18) 0.16(2) 0.052(10) 0.009(12) 0.034(11) -0.051(15)
C3A 0.107(17) 0.19(2) 0.039(9) 0.049(12) -0.009(9) -0.033(16)
C5A 0.112(12) 0.103(11) 0.102(9) -0.002(8) -0.018(8) -0.037(9)
C1A 0.049(11) 0.14(2) 0.063(11) 0.014(12) 0.010(8) -0.018(11)
C6A 0.112(12) 0.103(11) 0.102(9) -0.002(8) -0.018(8) -0.037(9)
C7A 0.085(14) 0.112(16) 0.165(18) 0.031(14) -0.011(13) -0.010(12)
C4A 0.128(17) 0.095(15) 0.048(9) 0.002(9) -0.015(10) -0.024(12)

loop_
_atom_type_symbol
_atom_type_description
_atom_type_scat_dispersion_real
_atom_type_scat_dispersion_imag
_atom_type_scat_source
C C 0.0033 0.0016 'International Tables Vol C Tables 4.2.6.8 and 6.1.1.4'
H H 0.0000 0.0000 'International Tables Vol C Tables 4.2.6.8 and 6.1.1.4'
B B 0.0013 0.0007 'International Tables Vol C Tables 4.2.6.8 and 6.1.1.4'
F F 0.0171 0.0103 'International Tables Vol C Tables 4.2.6.8 and 6.1.1.4'
N N 0.0061 0.0033 'International Tables Vol C Tables 4.2.6.8 and 6.1.1.4'
O O 0.0106 0.0060 'International Tables Vol C Tables 4.2.6.8 and 6.1.1.4'
S S 0.1246 0.1234 'International Tables Vol C Tables 4.2.6.8 and 6.1.1.4'
Sn Sn -0.6537 1.4246 'International Tables Vol C Tables 4.2.6.8 and 6.1.1.4'

loop_
_geom_angle_atom_site_label_1
_geom_angle_atom_site_label_2
_geom_angle_atom_site_label_3
_geom_angle
_geom_angle_site_symmetry_1
_geom_angle_site_symmetry_3
S15 Sn9 S16 146.37(8) . .
S18 Sn9 S15 101.18(16) . .
S18 Sn9 S19 95.39(9) . .
S18 Sn9 S16 100.78(16) . .
S19 Sn9 S15 101.99(16) . .
S19 Sn9 S16 100.95(16) . .
O3 Sn9 S15 77.8(3) . .
O3 Sn9 S18 86.15(17) . .
O3 Sn9 S19 178.45(18) . .
O3 Sn9 S16 78.6(3) . .
O4 Sn9 S15 79.0(3) . .
O4 Sn9 S18 177.83(18) . .
O4 Sn9 S19 86.68(16) . .
O4 Sn9 S16 78.2(3) . .
O4 Sn9 O3 91.8(2) . .
S15 Sn5 S6 145.62(12) . .
S13 Sn5 S15 99.45(13) . .
S13 Sn5 S6 102.98(13) . .
S13 Sn5 S8 94.34(15) . .
S8 Sn5 S15 103.20(15) . .
S8 Sn5 S6 100.73(14) . .
O1 Sn5 S15 78.8(3) . .
O1 Sn5 S6 78.4(3) . .
O1 Sn5 S13 178.2(3) . .
O1 Sn5 S8 86.5(3) . .
O4 Sn5 S15 78.0(2) . .
O4 Sn5 S6 77.3(2) . .
O4 Sn5 S13 87.45(19) . .
O4 Sn5 S8 177.6(2) . .
O4 Sn5 O1 91.8(3) . .
S12 Sn6 S9 95.73(15) . .
S12 Sn6 S5 100.39(11) . .
S12 Sn6 S16 102.47(13) . .
S9 Sn6 S5 101.86(13) . .
S9 Sn6 S16 100.36(14) . .
S16 Sn6 S5 146.13(12) . .
O2 Sn6 S12 178.8(3) . .
O2 Sn6 S9 85.3(3) . .
O2 Sn6 S5 78.7(2) . .
O2 Sn6 S16 78.0(2) . .
O3 Sn6 S12 86.23(19) . .
O3 Sn6 S9 178.0(2) . .
O3 Sn6 S5 78.1(2) . .
O3 Sn6 S16 78.9(2) . .
O3 Sn6 O2 92.7(3) . .
S6 Sn7 S16 146.46(12) . .
S10 Sn7 S6 101.43(14) . .
S10 Sn7 S14 96.41(16) . .
S10 Sn7 S16 100.26(15) . .
S14 Sn7 S6 100.27(13) . .
S14 Sn7 S16 102.38(14) . .
O2 Sn7 S6 78.3(2) . .
O2 Sn7 S10 85.3(3) . .
O2 Sn7 S14 178.0(3) . .
O2 Sn7 S16 78.3(3) . .
O4 Sn7 S6 78.6(2) . .
O4 Sn7 S10 177.57(19) . .
O4 Sn7 S14 86.0(2) . .
O4 Sn7 S16 78.7(2) . .
O4 Sn7 O2 92.4(3) . .
S2 Sn1 S8 116.48(15) . .
S2 Sn1 S7 118.21(13) . .
S2 Sn1 S1 97.20(16) . .
S2 Sn1 O1 79.6(2) . .
S8 Sn1 S1 101.73(17) . .
S8 Sn1 O1 80.6(2) . .
S7 Sn1 S8 115.95(15) . .
S7 Sn1 S1 101.96(18) . .
S7 Sn1 O1 78.9(2) . .
S1 Sn1 O1 176.7(2) . .
S9 Sn3 S4 101.54(18) . .
S9 Sn3 O2 80.3(2) . .
S3 Sn3 S9 116.79(15) . .
S3 Sn3 S4 96.52(19) . .
S3 Sn3 O2 80.7(2) . .
S10 Sn3 S9 115.96(15) . .
S10 Sn3 S3 118.74(15) . .
S10 Sn3 S4 101.38(17) . .
S10 Sn3 O2 79.6(2) . .
O2 Sn3 S4 177.1(3) . .
S11 Sn8 S17 102.87(19) . .
S11 Sn8 O3 79.4(3) . .
S18 Sn8 S11 116.56(17) . .
S18 Sn8 S17 100.76(10) . .
S18 Sn8 O3 79.92(15) . .
S12 Sn8 S11 116.11(10) . .
S12 Sn8 S18 118.12(17) . .
S12 Sn8 S17 97.0(2) . .
S12 Sn8 O3 80.1(2) . .
S17 Sn8 O3 176.9(3) . .
S15 Sn4 S5 145.99(12) . .
S11 Sn4 S15 100.55(13) . .
S11 Sn4 S5 101.82(11) . .
S7 Sn4 S15 101.57(13) . .
S7 Sn4 S11 95.79(15) . .
S7 Sn4 S5 101.29(12) . .
O3 Sn4 S15 77.9(2) . .
O3 Sn4 S11 86.0(2) . .
O3 Sn4 S5 78.4(2) . .
O3 Sn4 S7 178.2(2) . .
O3 Sn4 O1 92.5(3) . .
O1 Sn4 S15 79.6(2) . .
O1 Sn4 S11 178.4(3) . .
O1 Sn4 S5 77.4(2) . .
O1 Sn4 S7 85.7(3) . .
S2 Sn2 S6 101.53(12) . .
S2 Sn2 S3 94.65(10) . .
S2 Sn2 S5 101.23(12) . .
S3 Sn2 S6 101.46(13) . .
S3 Sn2 S5 101.11(13) . .
S5 Sn2 S6 146.30(7) . .
O2 Sn2 S2 179.3(2) . .
O2 Sn2 S6 77.9(2) . .
O2 Sn2 S3 85.8(3) . .
O2 Sn2 S5 79.1(2) . .
O1 Sn2 S2 86.4(3) . .
O1 Sn2 S6 79.4(2) . .
O1 Sn2 S3 178.4(3) . .
O1 Sn2 S5 77.5(2) . .
O1 Sn2 O2 93.1(2) . .
S13 Sn10 S14 117.94(11) . .
S13 Sn10 S20 92.31(13) . .
S13 Sn10 O4 79.6(3) . .
S14 Sn10 S20 106.16(13) . .
S14 Sn10 O4 78.0(3) . .
S20 Sn10 O4 171.9(3) . .
S19 Sn10 S13 116.49(18) . .
S19 Sn10 S14 114.77(18) . .
S19 Sn10 S20 104.74(11) . .
S19 Sn10 O4 79.12(16) . .
Sn9 S15 Sn5 86.72(13) . .
Sn9 S15 Sn4 87.27(12) . .
Sn4 S15 Sn5 86.10(12) . .
Sn1 S2 Sn2 93.17(13) . .
Sn8 S11 Sn4 93.02(13) . .
Sn8 S18 Sn9 93.29(9) . .
Sn7 S6 Sn5 86.26(8) . .
Sn7 S6 Sn2 86.73(10) . .
Sn2 S6 Sn5 85.69(10) . .
Sn10 S13 Sn5 93.75(14) . .
Sn8 S12 Sn6 93.11(14) . .
Sn3 S9 Sn6 92.63(14) . .
Sn3 S3 Sn2 92.14(14) . .
Sn1 S8 Sn5 92.64(14) . .
Sn3 S10 Sn7 93.38(15) . .
Sn10 S14 Sn7 94.58(16) . .
CIV S20 Sn10 100.2(8) . .
CII S4 Sn3 100.7(8) . .
Sn4 S5 Sn6 86.06(7) . .
Sn2 S5 Sn6 86.19(9) . .
Sn2 S5 Sn4 86.39(9) . .
Sn10 S19 Sn9 93.95(9) . .
Sn6 S16 Sn9 86.20(12) . .
Sn7 S16 Sn9 85.72(12) . .
Sn7 S16 Sn6 86.76(12) . .
Sn1 S7 Sn4 93.71(14) . .
CIII S17 Sn8 99.9(9) . .
CI S1 Sn1 99.0(8) . .
Sn6 O2 Sn3 101.8(3) . .
Sn7 O2 Sn6 116.3(4) . .
Sn7 O2 Sn3 101.7(3) . .
Sn7 O2 Sn2 116.4(4) . .
Sn2 O2 Sn6 115.5(4) . .
Sn2 O2 Sn3 101.4(3) . .
Sn9 O3 Sn8 100.6(2) . .
Sn6 O3 Sn9 116.0(5) . .
Sn6 O3 Sn8 100.6(3) . .
Sn4 O3 Sn9 116.5(4) . .
Sn4 O3 Sn6 117.1(3) . .
Sn4 O3 Sn8 101.5(3) . .
Sn5 O1 Sn1 100.3(3) . .
Sn4 O1 Sn5 115.2(4) . .
Sn4 O1 Sn1 101.7(4) . .
Sn4 O1 Sn2 118.2(4) . .
Sn2 O1 Sn5 116.1(4) . .
Sn2 O1 Sn1 100.8(3) . .
Sn9 O4 Sn5 116.0(5) . .
Sn9 O4 Sn10 100.2(2) . .
Sn5 O4 Sn10 99.2(3) . .
Sn7 O4 Sn9 117.2(5) . .
Sn7 O4 Sn5 117.5(3) . .
Sn7 O4 Sn10 101.4(3) . .
C1 N1 C3 111.6(15) . .
C1 N1 C4 124.0(15) . .
C3 N1 C4 124.3(18) . .
C1 N2 C2 112.2(17) . .
C1 N2 C9 123.3(15) . .
C2 N2 C9 124.4(14) . .
N1 C1 C8 125.3(14) . .
N2 C1 N1 105.9(15) . .
N2 C1 C8 128.7(18) . .
C2 C3 N1 102.5(19) . .
C3 C2 N2 107.6(17) . .
N1 C4 C5 114.6(17) . .
C6 C5 C4 109.9(17) . .
C7 C6 C5 107.4(19) . .
F03T B05E F04A 114.8(16) . .
F04F B05E F03T 102.7(11) 6 .
F04F B05E F03T 102.7(11) . .
F04F B05E F04A 115.2(11) . .
F04F B05E F04A 115.1(11) 6 .
F04F B05E F04F 104.7(18) 6 .
F040 B40 F04T 98.7(18) . .
F049 B40 F04T 109.6(13) 6 .
F049 B40 F04T 109.6(13) . .
F049 B40 F040 112.9(13) 6 .
F049 B40 F040 112.9(13) . .
F049 B40 F049 112(2) . 6
C2A N2A C9A 124.1(18) . .
C1A N2A C9A 122.2(18) . .
C1A N2A C2A 114(2) . .
C3A N1A C4A 126.8(19) . .
C1A N1A C3A 107.4(19) . .
C1A N1A C4A 125.7(15) . .
C3A C2A N2A 106.8(17) . .
C2A C3A N1A 107(2) . .
C4A C5A C6A 115.2(16) . .
N2A C1A N1A 105.5(18) . .
N2A C1A C8A 128(2) . .
N1A C1A C8A 126.5(18) . .
C7A C6A C5A 119.4(17) . .
C5A C4A N1A 113.3(15) . .
C1B N2B C9B 123(2) . .
C1B N2B C2B 111(2) . .
C2B N2B C9B 126(2) . .
C1B N1B C3B 102(2) . .
C1B N1B C4B 112(3) . .
C3B N1B C4B 146(3) . .
N2B C1B N1B 114(3) . .
N2B C1B C8B 113(3) . .
N1B C1B C8B 134(3) . .
N2B C2B C3B 105(2) . .
N1B C3B C2B 108(2) . .
C3D N1D C4D 127(3) . .
C1D N1D C3D 106(3) . .
C1D N1D C4D 127(3) . .
C2D N2D C9D 124(2) . .
C1D N2D C9D 131(2) . .
C1D N2D C2D 105(2) . .
N1D C3D C2D 109(3) . .
C3D C2D N2D 106(2) . .
N1D C1D C8D 109(3) . .
N2D C1D N1D 115(2) . .
N2D C1D C8D 136(3) . .
C2C N2C C1C 108(2) . .
C2C N2C C9C 126(2) . .
C1C N2C C9C 126(2) . .
C1C N1C C3C 95(3) . .
C3C C2C N2C 110(3) . .
C2C C3C N1C 115(3) . .
N2C C1C N1C 112(3) . .
N2C C1C C8C 131(3) . .
N1C C1C C8C 117(3) . .
C1F C1F N1F 85(3) 6_556 6_556
C1F C1F N1F 64.6(16) 6_556 .
C1F C1F N2F 38.1(16) 6_556 6_556
C1F C1F N2F 123.5(15) 6_556 .
N1F C1F N1F 20(3) 6_556 .
N1F C1F N2F 97.4(18) 6_556 .
N1F C1F N2F 89(3) 6_556 6_556
N1F C1F N2F 108.0 . .
N1F C1F N2F 73.5(4) . 6_556
N2F C1F N2F 85.3(10) . 6_556
C1F N1F C1F 31(3) 6_556 .
C1F N1F C3F 108.0 . .
C1F N1F C3F 120.1(7) 6_556 .
C1F N1F C3F 120.1(8) 6_556 6_556
N1F N1F C1F 95(3) 6_556 6_556
N1F N1F C1F 64.6 6_556 .
N1F N1F C3F 73.3 6_556 .
N1F N1F C3F 86(4) 6_556 6_556
C3F N1F C1F 115(2) 6_556 .
C3F N1F C3F 13(4) 6_556 .
N1F C3F N1F 20(3) 6_556 .
N1F C3F C2F 95.9(19) 6_556 .
N1F C3F C2F 108.0 . .
N1F C3F C2F 100(2) 6_556 6_556
N1F C3F C2F 84.9(7) . 6_556
C3F C3F N1F 73.4 6_556 .
C3F C3F N1F 94(3) 6_556 6_556
C3F C3F C2F 127.3 6_556 .
C3F C3F C2F 44(2) 6_556 6_556
C2F C3F C2F 84(2) . 6_556
C3F C2F C3F 9(3) . 6_556
N2F C2F C3F 106.6(5) . 6_556
N2F C2F C3F 108.0 . .
C1F N2F C1F 18.4(17) . 6_556
C1F N2F C2F 108.0 . .
C2F N2F C1F 101.3(11) . 6_556
C1E N1E C3E 108.0 . .
N1E C1E C8E 139.1(11) . .
N2E C1E C8E 112.8(11) . .
N2E C1E N1E 108.0 . .
C1E N2E C9E 128.1(15) . .
C1E N2E C2E 108.0 . .
C2E N2E C9E 123.7(15) . .
N2E C2E C3E 108.0 . .
C2E C3E N1E 108.0 . .

loop_
_geom_bond_atom_site_label_1
_geom_bond_atom_site_label_2
_geom_bond_distance
_geom_bond_site_symmetry_2
Sn9 S15 2.580(4) .
Sn9 S18 2.456(3) .
Sn9 S19 2.468(2) .
Sn9 S16 2.623(5) .
Sn9 O3 2.116(6) .
Sn9 O4 2.092(6) .
Sn5 S15 2.608(4) .
Sn5 S6 2.635(4) .
Sn5 S13 2.451(4) .
Sn5 S8 2.479(4) .
Sn5 O1 2.122(8) .
Sn5 O4 2.108(10) .
Sn6 S12 2.459(4) .
Sn6 S9 2.473(4) .
Sn6 S5 2.620(4) .
Sn6 S16 2.617(4) .
Sn6 O2 2.120(9) .
Sn6 O3 2.106(10) .
Sn7 S6 2.601(4) .
Sn7 S10 2.443(5) .
Sn7 S14 2.465(4) .
Sn7 S16 2.611(4) .
Sn7 O2 2.107(8) .
Sn7 O4 2.078(10) .
Sn1 S2 2.398(4) .
Sn1 S8 2.412(4) .
Sn1 S7 2.403(4) .
Sn1 S1 2.457(5) .
Sn1 O1 2.477(9) .
Sn3 S9 2.414(5) .
Sn3 S3 2.409(5) .
Sn3 S10 2.399(4) .
Sn3 S4 2.444(5) .
Sn3 O2 2.429(9) .
Sn8 S11 2.410(5) .
Sn8 S18 2.408(3) .
Sn8 S12 2.398(4) .
Sn8 S17 2.449(3) .
Sn8 O3 2.469(6) .
Sn4 S15 2.598(4) .
Sn4 S11 2.465(4) .
Sn4 S5 2.620(4) .
Sn4 S7 2.458(4) .
Sn4 O3 2.086(10) .
Sn4 O1 2.086(9) .
Sn2 S2 2.455(4) .
Sn2 S6 2.617(2) .
Sn2 S3 2.473(4) .
Sn2 S5 2.612(2) .
Sn2 O2 2.108(8) .
Sn2 O1 2.087(9) .
Sn10 S13 2.404(5) .
Sn10 S14 2.406(5) .
Sn10 S20 2.438(3) .
Sn10 S19 2.398(3) .
Sn10 O4 2.532(5) .
S20 CIV 1.70(2) .
S4 CII 1.82(2) .
S17 CIII 1.66(2) .
S1 CI 1.80(2) .
N1 C1 1.31(2) .
N1 C3 1.43(2) .
N1 C4 1.46(2) .
N2 C1 1.271(18) .
N2 C2 1.38(2) .
N2 C9 1.53(2) .
C1 C8 1.48(2) .
C3 C2 1.33(3) .
C4 C5 1.58(3) .
C5 C6 1.54(2) .
C6 C7 1.51(3) .
F03T B05E 1.418(16) .
F04A B05E 1.451(16) .
F04F B05E 1.399(14) .
F04T B40 1.52(3) .
F040 B40 1.35(3) .
F049 B40 1.341(16) .
N2A C9A 1.51(3) .
N2A C2A 1.34(2) .
N2A C1A 1.28(2) .
N1A C3A 1.406(19) .
N1A C1A 1.36(2) .
N1A C4A 1.48(2) .
C8A C1A 1.49(2) .
C2A C3A 1.31(3) .
C5A C6A 1.54(2) .
C5A C4A 1.47(2) .
C6A C7A 1.47(2) .
C8E C1E 1.426(16) .
C9E N2E 1.567(17) .
N2B C9B 1.50(3) .
N2B C1B 1.23(3) .
N2B C2B 1.29(3) .
N1B C1B 1.34(3) .
N1B C3B 1.35(3) .
N1B C4B 1.45(5) .
C1B C8B 1.46(4) .
C2B C3B 1.39(3) .
N1D C3D 1.31(3) .
N1D C1D 1.26(3) .
N1D C4D 1.61(4) .
N2D C9D 1.54(3) .
N2D C2D 1.37(3) .
N2D C1D 1.25(3) .
C3D C2D 1.33(3) .
C1D C8D 1.53(4) .
N2C C2C 1.28(3) .
N2C C1C 1.33(3) .
N2C C9C 1.62(4) .
N1C C3C 1.46(4) .
N1C C1C 1.39(3) .
C2C C3C 1.20(4) .
C8C C1C 1.68(5) .
C1F C1F 0.72(7) 6_556
C1F N1F 1.288(7) 6_556
C1F N1F 1.4200 .
C1F N2F 1.4200 .
C1F N2F 1.92(4) 6_556
N1F N1F 0.49(7) 6_556
N1F C3F 1.4200 .
N1F C3F 1.363(7) 6_556
C3F C3F 0.32(10) 6_556
C3F C2F 1.4200 .
C3F C2F 1.63(6) 6_556
C2F N2F 1.4200 .
N1E C1E 1.4200 .
N1E C3E 1.4200 .
C1E N2E 1.4200 .
N2E C2E 1.4200 .
C2E C3E 1.4200 .

loop_
_geom_torsion_atom_site_label_1
_geom_torsion_atom_site_label_2
_geom_torsion_atom_site_label_3
_geom_torsion_atom_site_label_4
_geom_torsion
_geom_torsion_site_symmetry_1
_geom_torsion_site_symmetry_4
N1 C3 C2 N2 3(2) . .
N1 C4 C5 C6 174.2(14) . .
C1 N1 C3 C2 -1(2) . .
C1 N1 C4 C5 162.9(16) . .
C1 N2 C2 C3 -5(2) . .
C3 N1 C1 N2 -2(2) . .
C3 N1 C1 C8 -179.1(15) . .
C3 N1 C4 C5 -13(2) . .
C2 N2 C1 N1 4(2) . .
C2 N2 C1 C8 -178.9(16) . .
C4 N1 C1 N2 -178.6(14) . .
C4 N1 C1 C8 4(3) . .
C4 N1 C3 C2 175.9(15) . .
C4 C5 C6 C7 169.5(15) . .
C9 N2 C1 N1 179.9(14) . .
C9 N2 C1 C8 -3(3) . .
C9 N2 C2 C3 179.4(15) . .
N2A C2A C3A N1A -1(2) . .
C9A N2A C2A C3A -178.9(18) . .
C9A N2A C1A N1A 179.0(16) . .
C9A N2A C1A C8A 2(3) . .
C2A N2A C1A N1A -2(2) . .
C2A N2A C1A C8A -178.8(19) . .
C3A N1A C1A N2A 1(2) . .
C3A N1A C1A C8A 177.9(18) . .
C3A N1A C4A C5A -16(3) . .
C1A N2A C2A C3A 2(2) . .
C1A N1A C3A C2A 0(2) . .
C1A N1A C4A C5A 167.8(17) . .
C6A C5A C4A N1A -171.7(14) . .
C4A N1A C3A C2A -177.0(17) . .
C4A N1A C1A N2A 178.3(15) . .
C4A N1A C1A C8A -5(3) . .
C4A C5A C6A C7A -177.3(17) . .
C8E C1E N2E C9E 2(2) . .
C8E C1E N2E C2E 177.0(13) . .
C9E N2E C2E C3E 175.6(19) . .
N2B C2B C3B N1B 0.0 . .
C9B N2B C1B N1B 180.0 . .
C9B N2B C1B C8B 0.0 . .
C9B N2B C2B C3B 180.0 . .
C1B N2B C2B C3B 0.0 . .
C1B N1B C3B C2B 0.0 . .
C2B N2B C1B N1B 0.0 . .
C2B N2B C1B C8B 180.0 . .
C3B N1B C1B N2B 0.0 . .
C3B N1B C1B C8B 180.0 . .
C4B N1B C1B N2B 180.0 . .
C4B N1B C1B C8B 0.0 . .
C4B N1B C3B C2B 180.0 . .
N1D C3D C2D N2D 0.0 . .
C9D N2D C2D C3D 180.0 . .
C9D N2D C1D N1D 180.0 . .
C9D N2D C1D C8D 0.0 . .
C3D N1D C1D N2D 0.0 . .
C3D N1D C1D C8D 180.0 . .
C2D N2D C1D N1D 0.0 . .
C2D N2D C1D C8D 180.0 . .
C1D N1D C3D C2D 0.0 . .
C1D N2D C2D C3D 0.0 . .
C4D N1D C3D C2D 180.0 . .
C4D N1D C1D N2D 180.0 . .
C4D N1D C1D C8D 0.0 . .
N2C C2C C3C N1C 0.0 . .
C2C N2C C1C N1C 0.0 . .
C2C N2C C1C C8C 180.0 . .
C3C N1C C1C N2C 0.0 . .
C3C N1C C1C C8C 180.0 . .
C1C N2C C2C C3C 0.0 . .
C1C N1C C3C C2C 0.0 . .
C9C N2C C2C C3C 180.0 . .
C9C N2C C1C N1C 180.0 . .
C9C N2C C1C C8C 0.0 . .
C1F C1F N1F N1F -180.0(17) 6_556 6_556
C1F C1F N1F C3F -119.2(17) 6_556 .
C1F C1F N1F C3F -107(4) 6_556 6_556
C1F C1F N2F C2F 71(2) 6_556 .
C1F N1F C3F N1F -55.4 . 6_556
C1F N1F C3F N1F -86(4) 6_556 6_556
C1F N1F C3F C3F 94(4) 6_556 6_556
C1F N1F C3F C3F 124.6 . 6_556
C1F N1F C3F C2F -31(4) 6_556 .
C1F N1F C3F C2F 51(5) 6_556 6_556
C1F N1F C3F C2F 82(2) . 6_556
C1F N1F C3F C2F 0.0 . .
N1F C1F N1F C1F 180.0(17) 6_556 6_556
N1F C1F N1F C3F 73(4) 6_556 6_556
N1F C1F N1F C3F 60.8 6_556 .
N1F C1F N2F C1F -71(2) . 6_556
N1F C1F N2F C1F -89(3) 6_556 6_556
N1F C1F N2F C2F -18(3) 6_556 .
N1F C1F N2F C2F 0.0 . .
N1F N1F C3F C3F 180(100) 6_556 6_556
N1F N1F C3F C2F 55.4 6_556 .
N1F N1F C3F C2F 137(2) 6_556 6_556
N1F C3F C2F C3F 99(3) 6_556 6_556
N1F C3F C2F C3F 82.5 . 6_556
N1F C3F C2F N2F 17(2) 6_556 .
N1F C3F C2F N2F 0.0 . .
C3F N1F C3F N1F 180(100) 6_556 6_556
C3F N1F C3F C2F -43(2) 6_556 6_556
C3F N1F C3F C2F -124.6 6_556 .
C3F C3F C2F N2F -82.5 6_556 .
C3F C2F N2F C1F 8(3) 6_556 6_556
C3F C2F N2F C1F 17.7(15) . 6_556
C3F C2F N2F C1F 0.0 . .
C3F C2F N2F C1F -9(3) 6_556 .
C2F C3F C2F C3F 0.0 6_556 6_556
C2F C3F C2F N2F -82.5 6_556 .
N2F C1F N1F C1F 39.9(18) 6_556 6_556
N2F C1F N1F C1F 119.2(17) . 6_556
N2F C1F N1F N1F -60.8 . 6_556
N2F C1F N1F N1F -140.1(10) 6_556 6_556
N2F C1F N1F C3F 12(4) . 6_556
N2F C1F N1F C3F -79.3(10) 6_556 .
N2F C1F N1F C3F -68(4) 6_556 6_556
N2F C1F N1F C3F 0.0 . .
N2F C1F N2F C1F 0(2) 6_556 6_556
N2F C1F N2F C2F 71.0 6_556 .
N1E C1E N2E C9E -175(2) . .
N1E C1E N2E C2E 0.0 . .
C1E N1E C3E C2E 0.0 . .
C1E N2E C2E C3E 0.0 . .
N2E C2E C3E N1E 0.0 . .
C3E N1E C1E C8E -175.8(18) . .
C3E N1E C1E N2E 0.0 . .

loop_
_smtbx_masks_void_nr
_smtbx_masks_void_average_x
_smtbx_masks_void_average_y
_smtbx_masks_void_average_z
_smtbx_masks_void_volume
_smtbx_masks_void_count_electrons
1 -0.188 0.250 -0.104 2178.2 206.4
2 0.188 0.750 -0.583 2178.2 210.6
